data_7231243
loop_
_publ_author_name
'Guan, Chao'
'Pan, Yupeng'
'Ang, Eleanor Pei Ling'
'Hu, Jinsong'
'Yao, Changguang'
'Huang, Mei-Hui'
'Li, Huaifeng'
'Lai, Zhiping'
'Huang, Kuo-Wei'

_publ_section_title
;
 Conversion of CO2 from air into formate using amines and
 phosphorus-nitrogen PN3P-Ru(ii) pincer complexes
;
_journal_issue 18
_journal_name_full 'Green Chemistry'
_journal_page_first 4201
_journal_paper_doi 10.1039/C8GC02186D
_journal_volume 20
_journal_year 2018
_chemical_formula_moiety 'C H O3, C89 H77 N9 O2 P6 Ru2, Cl'
_chemical_formula_sum 'C90 H78 Cl N9 O5 P6 Ru2'
_chemical_formula_weight 1789.02
_space_group_crystal_system monoclinic
_space_group_IT_number 14
_space_group_name_Hall '-P 2yn'
_space_group_name_H-M_alt 'P 1 21/n 1'
_symmetry_space_group_name_Hall '-P 2yn'
_symmetry_space_group_name_H-M 'P 1 21/n 1'
_atom_sites_solution_hydrogens mixed
_audit_creation_date 2017-05-06
_audit_creation_method
;
Olex2 1.2
(compiled 2016.11.07 svn.r3352 for OlexSys, GUI svn.r5261)
;
_audit_update_record
;
2018-03-07 deposited with the CCDC.
2018-07-25 downloaded from the CCDC.
;
_cell_angle_alpha 90
_cell_angle_beta 92.9260(10)
_cell_angle_gamma 90
_cell_formula_units_Z 4
_cell_length_a 22.8345(7)
_cell_length_b 15.0703(5)
_cell_length_c 27.8444(9)
_cell_measurement_reflns_used 9981
_cell_measurement_temperature 150(2)
_cell_measurement_theta_max 69.78
_cell_measurement_theta_min 2.44
_cell_volume 9569.4(5)
_computing_molecular_graphics 'Olex2 (Dolomanov et al., 2009)'
_computing_publication_material 'Olex2 (Dolomanov et al., 2009)'
_computing_structure_refinement 'ShelXL (Sheldrick, 2015)'
_diffrn_ambient_temperature 150.01
_diffrn_measured_fraction_theta_full 0.993
_diffrn_measured_fraction_theta_max 0.985
_diffrn_measurement_device_type 'CCD area detector'
_diffrn_measurement_method 'phi and omega scans'
_diffrn_radiation_monochromator graphite
_diffrn_radiation_type CuK\a
_diffrn_radiation_wavelength 1.54178
_diffrn_reflns_av_R_equivalents 0.05
_diffrn_reflns_av_unetI/netI 0.0570
_diffrn_reflns_Laue_measured_fraction_full 0.993
_diffrn_reflns_Laue_measured_fraction_max 0.985
_diffrn_reflns_number 17969
_diffrn_reflns_point_group_measured_fraction_full 0.993
_diffrn_reflns_point_group_measured_fraction_max 0.985
_diffrn_reflns_theta_full 67.679
_diffrn_reflns_theta_max 70.208
_diffrn_reflns_theta_min 2.442
_exptl_absorpt_coefficient_mu 4.169
_exptl_absorpt_correction_T_max 0.012
_exptl_absorpt_correction_T_min 0.007
_exptl_absorpt_correction_type multi-scan
_exptl_crystal_colour 'clear light colourless'
_exptl_crystal_colour_lustre clear
_exptl_crystal_colour_modifier light
_exptl_crystal_colour_primary colourless
_exptl_crystal_density_diffrn 1.242
_exptl_crystal_description block
_exptl_crystal_F_000 3664
_exptl_crystal_size_max 0.2
_exptl_crystal_size_mid 0.18
_exptl_crystal_size_min 0.15
_platon_squeeze_details
;
;
_refine_diff_density_max 3.263
_refine_diff_density_min -1.316
_refine_diff_density_rms 0.114
_refine_ls_extinction_method none
_refine_ls_goodness_of_fit_ref 1.081
_refine_ls_hydrogen_treatment mixed
_refine_ls_matrix_type full
_refine_ls_number_parameters 1020
_refine_ls_number_reflns 17969
_refine_ls_number_restraints 37
_refine_ls_restrained_S_all 1.081
_refine_ls_R_factor_all 0.0679
_refine_ls_R_factor_gt 0.0597
_refine_ls_shift/su_max 0.002
_refine_ls_shift/su_mean 0.000
_refine_ls_structure_factor_coef Fsqd
_refine_ls_weighting_details 'w=1/[\s^2^(Fo^2^)+(0.1069P)^2^+11.2348P] where P=(Fo^2^+2Fc^2^)/3'
_refine_ls_weighting_scheme calc
_refine_ls_wR_factor_gt 0.1731
_refine_ls_wR_factor_ref 0.1793
_reflns_Friedel_coverage 0.000
_reflns_number_gt 15058
_reflns_number_total 17969
_reflns_threshold_expression 'I > 2\s(I)'
_cod_data_source_file c8gc02186d2.cif
_cod_data_source_block guanchao
_cod_depositor_comments 'Adding full bibliography for 7231243--7231244.cif.'
_cod_database_code 7231243
_shelx_space_group_comment
;
The symmetry employed for this shelxl refinement is uniquely defined
by the following loop, which should always be used as a source of
symmetry information in preference to the above space-group names.
They are only intended as comments.
;
_olex2_refinement_description
;
1. Fixed Uiso
 At 1.2 times of:
  All C(H) groups, All N(H) groups
 At 1.5 times of:
  All O(H) groups
2. Restrained distances
 Ru2-H
 0.01 with sigma of 1.6
3. Uiso/Uaniso restraints and constraints
Uanis(C71) \\sim Ueq, Uanis(C76) \\sim Ueq, Uanis(C75) \\sim Ueq, Uanis(C74)
\\sim Ueq, Uanis(C73) \\sim Ueq, Uanis(C72) \\sim Ueq: with sigma of 0.02 and
sigma for terminal atoms of 0.04
4.a Riding coordinates:
 O5(H5A), N6(H6A), Ru2(H), Ru1(HA)
4.b Aromatic/amide H refined with riding coordinates:
 C4(H4), C50(H50), C26(H26), C52(H52), C46(H46), C42(H42), C54(H54), C28(H28),
 C24(H24), C8(H8), C27(H27), C29(H29), C67(H67), C10(H10), C30(H30), C72(H72),
 C14(H14), C86(H86), C17(H17), C81(H81), C85(H85), C74(H74), C12(H12), C68(H68),
  C61(H61), C60(H60), C20(H20), C33(H33), C18(H18), C87(H87), C15(H15),
 C32(H32), C55(H55), C41(H41), C76(H76), C79(H79), C51(H51), C80(H80), C58(H58),
  C69(H69), C64(H64), C88(H88), C75(H75), C36(H36), C84(H84), C39(H39),
 C63(H63), C6(H6), C66(H66), C56(H56), C34(H34), C62(H62), C82(H82), C38(H38),
 C35(H35), C23(H23), C5(H5), C11(H11), C73(H73), C45(H45), C70(H70), C22(H22),
 C40(H40), C21(H21), C9(H9), C57(H57), C47(H47), C78(H78), C16(H16), N7(H7),
 N4(H4A), N3(H3), N1(H1), N9(H9A)
;
_shelx_shelxl_version_number 2016/6
_olex2_submission_special_instructions 'No special instructions were received'

loop_
_space_group_symop_operation_xyz
'x, y, z'
'-x+1/2, y+1/2, -z+1/2'
'-x, -y, -z'
'x-1/2, -y-1/2, z-1/2'

loop_
_atom_site_label
_atom_site_type_symbol
_atom_site_fract_x
_atom_site_fract_y
_atom_site_fract_z
_atom_site_U_iso_or_equiv
_atom_site_adp_type
_atom_site_occupancy
_atom_site_site_symmetry_order
_atom_site_calc_flag
_atom_site_refinement_flags_posn
_atom_site_refinement_flags_adp
O5 O 0.6501(8) 0.0420(9) 0.2810(5) 0.253(9) Uani 1 1 d . .
H5A H 0.619364 0.060163 0.257148 0.379 Uiso 1 1 d R .
O3 O 0.5751(5) 0.0286(6) 0.3132(6) 0.198(6) Uani 1 1 d . .
C90 C 0.6257(5) 0.0162(5) 0.3160(5) 0.094(3) Uani 1 1 d . .
C53 C 0.64068(19) 0.2680(3) 0.54418(16) 0.0342(10) Uani 1 1 d . .
C4 C 0.5455(2) 0.7312(3) 0.80050(16) 0.0355(10) Uani 1 1 d . .
H4 H 0.540329 0.793752 0.799171 0.043 Uiso 1 1 calc R .
C50 C 0.7167(2) 0.0922(3) 0.67571(18) 0.0392(10) Uani 1 1 d . .
H50 H 0.714807 0.030331 0.669232 0.047 Uiso 1 1 calc R .
C26 C 0.5476(2) 0.2941(3) 0.73736(17) 0.0379(10) Uani 1 1 d . .
H26 H 0.579721 0.334204 0.737582 0.046 Uiso 1 1 calc R .
C52 C 0.6981(2) 0.2169(3) 0.72695(17) 0.0382(10) Uani 1 1 d . .
H52 H 0.683587 0.240303 0.755689 0.046 Uiso 1 1 calc R .
C7 C 0.3231(2) 0.6708(3) 0.77884(17) 0.0386(11) Uani 1 1 d . .
C46 C 0.4919(2) 0.4542(4) 0.56542(16) 0.0384(11) Uani 1 1 d . .
H46 H 0.467513 0.458879 0.536878 0.046 Uiso 1 1 calc R .
C42 C 0.3104(2) 0.4348(4) 0.69788(16) 0.0401(11) Uani 1 1 d . .
H42 H 0.297285 0.487225 0.712893 0.048 Uiso 1 1 calc R .
C54 C 0.6248(2) 0.2051(3) 0.57809(18) 0.0387(10) Uani 1 1 d . .
H54 H 0.638994 0.211297 0.610573 0.046 Uiso 1 1 calc R .
C71 C 0.8766(2) 0.1501(4) 0.56494(16) 0.0421(12) Uani 1 1 d . U
C28 C 0.4969(3) 0.1667(4) 0.7038(2) 0.0534(14) Uani 1 1 d . .
H28 H 0.493795 0.120656 0.680460 0.064 Uiso 1 1 calc R .
C24 C 0.4728(3) 0.3351(4) 0.90398(18) 0.0479(13) Uani 1 1 d . .
H24 H 0.436404 0.364577 0.897802 0.058 Uiso 1 1 calc R .
C8 C 0.2745(2) 0.6158(4) 0.7791(2) 0.0455(12) Uani 1 1 d . .
H8 H 0.274799 0.564874 0.799212 0.055 Uiso 1 1 calc R .
C27 C 0.5428(3) 0.2270(4) 0.7032(2) 0.0478(12) Uani 1 1 d . .
H27 H 0.571082 0.222266 0.679469 0.057 Uiso 1 1 calc R .
C29 C 0.4558(3) 0.1735(3) 0.7381(2) 0.0514(13) Uani 1 1 d . .
H29 H 0.424714 0.131681 0.738734 0.062 Uiso 1 1 calc R .
C67 C 0.7851(3) 0.1768(4) 0.4210(2) 0.0546(15) Uani 1 1 d . .
H67 H 0.803656 0.203781 0.394927 0.065 Uiso 1 1 calc R .
C10 C 0.2252(2) 0.7104(4) 0.7204(2) 0.0506(14) Uani 1 1 d . .
H10 H 0.191956 0.723949 0.699856 0.061 Uiso 1 1 calc R .
C30 C 0.4597(2) 0.2413(3) 0.77162(19) 0.0433(11) Uani 1 1 d . .
H30 H 0.431054 0.245977 0.795069 0.052 Uiso 1 1 calc R .
C72 C 0.9246(2) 0.2038(5) 0.57538(18) 0.0490(13) Uani 1 1 d . U
H72 H 0.919023 0.263989 0.584244 0.059 Uiso 1 1 calc R .
C14 C 0.3598(2) 0.7527(5) 0.8919(2) 0.0528(14) Uani 1 1 d . .
H14 H 0.374758 0.798071 0.872212 0.063 Uiso 1 1 calc R .
C86 C 0.6957(3) 0.6987(4) 0.6505(3) 0.0674(18) Uani 1 1 d . .
H86 H 0.679372 0.756297 0.645974 0.081 Uiso 1 1 calc R .
C17 C 0.3162(4) 0.6218(6) 0.9499(2) 0.082(2) Uani 1 1 d . .
H17 H 0.301443 0.577038 0.970046 0.098 Uiso 1 1 calc R .
C81 C 0.9378(3) 0.5024(6) 0.7186(4) 0.089(3) Uani 1 1 d . .
H81 H 0.968426 0.538942 0.707889 0.107 Uiso 1 1 calc R .
C85 C 0.7402(4) 0.6719(4) 0.6237(4) 0.089(3) Uani 1 1 d . .
H85 H 0.755307 0.711244 0.600717 0.107 Uiso 1 1 calc R .
C83 C 0.7429(2) 0.5316(3) 0.66255(18) 0.0359(10) Uani 1 1 d . .
C74 C 0.9894(3) 0.0827(6) 0.5601(2) 0.068(2) Uani 1 1 d . U
H74 H 1.027838 0.059495 0.558037 0.082 Uiso 1 1 calc R .
C12 C 0.3232(2) 0.7442(4) 0.74989(18) 0.0450(12) Uani 1 1 d . .
H12 H 0.356927 0.780974 0.749490 0.054 Uiso 1 1 calc R .
C68 C 0.7405(3) 0.1147(4) 0.4122(2) 0.0559(15) Uani 1 1 d . .
H68 H 0.729870 0.096774 0.380245 0.067 Uiso 1 1 calc R .
C3 C 0.3654(2) 0.4305(3) 0.81258(15) 0.0346(10) Uani 1 1 d . .
C61 C 0.7264(3) 0.4796(5) 0.4422(2) 0.0590(17) Uani 1 1 d . .
H61 H 0.746408 0.464360 0.414252 0.071 Uiso 1 1 calc R .
C60 C 0.7191(2) 0.4160(4) 0.47760(16) 0.0431(12) Uani 1 1 d . .
H60 H 0.733377 0.357336 0.473772 0.052 Uiso 1 1 calc R .
C20 C 0.5677(3) 0.2930(5) 0.8788(2) 0.0612(16) Uani 1 1 d . .
H20 H 0.596397 0.294139 0.855320 0.073 Uiso 1 1 calc R .
C33 C 0.3523(3) 0.7016(4) 0.63246(17) 0.0454(12) Uani 1 1 d . .
H33 H 0.318482 0.711905 0.611914 0.054 Uiso 1 1 calc R .
C18 C 0.3389(3) 0.5990(5) 0.9063(2) 0.0596(16) Uani 1 1 d . .
H18 H 0.340110 0.538586 0.896667 0.072 Uiso 1 1 calc R .
C19 C 0.5153(2) 0.3369(3) 0.87011(17) 0.0391(10) Uani 1 1 d . .
C87 C 0.6743(3) 0.6433(4) 0.6839(2) 0.0599(16) Uani 1 1 d . .
H87 H 0.643006 0.662040 0.702731 0.072 Uiso 1 1 calc R .
C77 C 0.8414(2) 0.4384(3) 0.7068(2) 0.0431(12) Uani 1 1 d . .
C15 C 0.3375(3) 0.7741(6) 0.9360(2) 0.069(2) Uani 1 1 d . .
H15 H 0.337909 0.833950 0.946622 0.082 Uiso 1 1 calc R .
C32 C 0.3591(2) 0.6206(4) 0.65535(16) 0.0383(10) Uani 1 1 d . .
H32 H 0.329868 0.576193 0.650918 0.046 Uiso 1 1 calc R .
C55 C 0.5891(3) 0.1348(4) 0.5655(2) 0.0554(14) Uani 1 1 d . .
H55 H 0.578872 0.092957 0.589197 0.066 Uiso 1 1 calc R .
C41 C 0.2705(2) 0.3724(4) 0.68055(17) 0.0461(13) Uani 1 1 d . .
H41 H 0.229756 0.383112 0.682940 0.055 Uiso 1 1 calc R .
C76 C 0.8839(3) 0.0614(5) 0.5526(2) 0.0600(16) Uani 1 1 d . U
H76 H 0.851154 0.023699 0.545957 0.072 Uiso 1 1 calc R .
C59 C 0.6903(2) 0.4398(3) 0.51904(17) 0.0361(10) Uani 1 1 d . .
C79 C 0.8978(3) 0.4147(4) 0.7802(3) 0.070(2) Uani 1 1 d . .
H79 H 0.901624 0.388882 0.811267 0.084 Uiso 1 1 calc R .
C37 C 0.37037(19) 0.4205(3) 0.69323(14) 0.0294(9) Uani 1 1 d . .
C51 C 0.6934(2) 0.1281(4) 0.71655(18) 0.0432(11) Uani 1 1 d . .
H51 H 0.673655 0.090305 0.737763 0.052 Uiso 1 1 calc R .
C80 C 0.9413(3) 0.4626(6) 0.7642(3) 0.085(3) Uani 1 1 d . .
H80 H 0.975864 0.470293 0.784192 0.102 Uiso 1 1 calc R .
C43 C 0.50599(18) 0.4626(3) 0.65008(14) 0.0276(8) Uani 1 1 d . .
C58 C 0.6188(2) 0.2590(4) 0.49718(18) 0.0436(12) Uani 1 1 d . .
H58 H 0.628484 0.301186 0.473529 0.052 Uiso 1 1 calc R .
C69 C 0.7120(3) 0.0796(4) 0.4503(2) 0.0556(15) Uani 1 1 d . .
H69 H 0.680530 0.039185 0.444242 0.067 Uiso 1 1 calc R .
C48 C 0.72448(18) 0.2711(3) 0.69475(14) 0.0270(8) Uani 1 1 d . .
C65 C 0.7741(2) 0.1616(3) 0.50616(17) 0.0374(10) Uani 1 1 d . .
C64 C 0.6697(3) 0.5262(4) 0.5246(2) 0.0556(15) Uani 1 1 d . .
H64 H 0.650197 0.542227 0.552673 0.067 Uiso 1 1 calc R .
C88 C 0.6984(3) 0.5586(4) 0.69065(19) 0.0473(12) Uani 1 1 d . .
H88 H 0.684195 0.520125 0.714429 0.057 Uiso 1 1 calc R .
C75 C 0.9420(4) 0.0294(6) 0.5504(2) 0.078(2) Uani 1 1 d . U
H75 H 0.948071 -0.030790 0.541845 0.093 Uiso 1 1 calc R .
C36 C 0.4515(2) 0.6695(3) 0.69028(17) 0.0380(10) Uani 1 1 d . .
H36 H 0.486224 0.657922 0.709514 0.046 Uiso 1 1 calc R .
C84 C 0.7640(3) 0.5878(4) 0.6294(3) 0.079(2) Uani 1 1 d . .
H84 H 0.795047 0.569451 0.610199 0.095 Uiso 1 1 calc R .
C44 C 0.58379(18) 0.4258(3) 0.60517(15) 0.0282(8) Uani 1 1 d . .
C39 C 0.3479(3) 0.2791(4) 0.6564(2) 0.0486(13) Uani 1 1 d . .
H39 H 0.360836 0.225398 0.642544 0.058 Uiso 1 1 calc R .
C63 C 0.6778(3) 0.5873(5) 0.4897(3) 0.082(2) Uani 1 1 d . .
H63 H 0.664787 0.646602 0.493798 0.098 Uiso 1 1 calc R .
C2 C 0.55867(18) 0.5489(3) 0.80354(14) 0.0277(8) Uani 1 1 d . .
C89 C 0.8235(2) 0.4002(4) 0.56310(18) 0.0414(11) Uani 1 1 d . .
C6 C 0.60820(19) 0.6020(3) 0.80056(15) 0.0328(9) Uani 1 1 d . .
H6 H 0.646172 0.576431 0.799931 0.039 Uiso 1 1 calc R .
C66 C 0.8022(3) 0.1988(4) 0.46811(18) 0.0451(12) Uani 1 1 d . .
H66 H 0.833359 0.239666 0.474257 0.054 Uiso 1 1 calc R .
C56 C 0.5682(3) 0.1249(5) 0.5185(2) 0.0648(17) Uani 1 1 d . .
H56 H 0.544321 0.075358 0.509540 0.078 Uiso 1 1 calc R .
C25 C 0.50503(19) 0.3026(3) 0.77134(16) 0.0315(9) Uani 1 1 d . .
C34 C 0.3936(3) 0.7672(4) 0.63893(18) 0.0506(14) Uani 1 1 d . .
H34 H 0.387612 0.823129 0.623668 0.061 Uiso 1 1 calc R .
C62 C 0.7055(3) 0.5631(6) 0.4470(2) 0.072(2) Uani 1 1 d . .
H62 H 0.709340 0.605255 0.422031 0.086 Uiso 1 1 calc R .
C31 C 0.4088(2) 0.6043(3) 0.68481(14) 0.0308(9) Uani 1 1 d . .
C13 C 0.3600(2) 0.6652(4) 0.87667(17) 0.0399(11) Uani 1 1 d . .
C82 C 0.8874(3) 0.4860(5) 0.6897(3) 0.0664(19) Uani 1 1 d . .
H82 H 0.884677 0.507943 0.657720 0.080 Uiso 1 1 calc R .
C38 C 0.3886(2) 0.3419(3) 0.67315(17) 0.0378(10) Uani 1 1 d . .
H38 H 0.429339 0.330749 0.670785 0.045 Uiso 1 1 calc R .
C35 C 0.4440(3) 0.7521(4) 0.66777(19) 0.0487(13) Uani 1 1 d . .
H35 H 0.472978 0.797037 0.672154 0.058 Uiso 1 1 calc R .
C23 C 0.4839(3) 0.2896(5) 0.9473(2) 0.0601(16) Uani 1 1 d . .
H23 H 0.455118 0.289101 0.970711 0.072 Uiso 1 1 calc R .
C5 C 0.6007(2) 0.6933(3) 0.79855(16) 0.0352(10) Uani 1 1 d . .
H5 H 0.633991 0.730499 0.795789 0.042 Uiso 1 1 calc R .
C11 C 0.2735(2) 0.7646(4) 0.7211(2) 0.0515(14) Uani 1 1 d . .
H11 H 0.272981 0.816569 0.701752 0.062 Uiso 1 1 calc R .
C73 C 0.9816(3) 0.1695(6) 0.5729(2) 0.067(2) Uani 1 1 d . U
H73 H 1.014666 0.206382 0.580055 0.080 Uiso 1 1 calc R .
C45 C 0.5499(2) 0.4303(4) 0.56203(15) 0.0387(11) Uani 1 1 d . .
H45 H 0.565889 0.417534 0.531959 0.046 Uiso 1 1 calc R .
C70 C 0.7287(2) 0.1025(4) 0.4973(2) 0.0490(13) Uani 1 1 d . .
H70 H 0.708849 0.077561 0.523315 0.059 Uiso 1 1 calc R .
C22 C 0.5353(4) 0.2463(6) 0.9561(2) 0.082(2) Uani 1 1 d . .
H22 H 0.542100 0.215465 0.985641 0.098 Uiso 1 1 calc R .
C49 C 0.7431(2) 0.1514(3) 0.64445(16) 0.0322(9) Uani 1 1 d . .
C40 C 0.2887(3) 0.2947(4) 0.65980(19) 0.0511(15) Uani 1 1 d . .
H40 H 0.260794 0.252235 0.647983 0.061 Uiso 1 1 calc R .
C21 C 0.5792(4) 0.2466(6) 0.9219(3) 0.086(3) Uani 1 1 d . .
H21 H 0.615224 0.216179 0.927901 0.103 Uiso 1 1 calc R .
C1 C 0.4977(2) 0.6742(3) 0.80449(15) 0.0308(9) Uani 1 1 d . .
C9 C 0.2248(2) 0.6360(4) 0.7495(2) 0.0545(15) Uani 1 1 d . .
H9 H 0.191189 0.598914 0.749336 0.065 Uiso 1 1 calc R .
C57 C 0.5819(3) 0.1867(5) 0.4846(2) 0.0622(17) Uani 1 1 d . .
H57 H 0.566463 0.180667 0.452484 0.075 Uiso 1 1 calc R .
C47 C 0.46863(19) 0.4713(3) 0.60884(16) 0.0327(9) Uani 1 1 d . .
H47 H 0.428785 0.488341 0.610909 0.039 Uiso 1 1 calc R .
C78 C 0.8464(3) 0.4018(4) 0.7518(2) 0.0522(14) Uani 1 1 d . .
H78 H 0.815213 0.367865 0.763550 0.063 Uiso 1 1 calc R .
C16 C 0.3151(3) 0.7093(6) 0.9641(2) 0.078(2) Uani 1 1 d . .
H16 H 0.298561 0.724761 0.993563 0.094 Uiso 1 1 calc R .
N5 N 0.56263(14) 0.4408(2) 0.64794(12) 0.0256(7) Uani 1 1 d . .
N7 N 0.72958(16) 0.3622(2) 0.70169(12) 0.0293(7) Uani 1 1 d . .
H7 H 0.709368 0.389101 0.723467 0.035 Uiso 1 1 calc R .
N8 N 0.74575(15) 0.2391(2) 0.65341(12) 0.0264(7) Uani 1 1 d . .
N6 N 0.64387(15) 0.4045(3) 0.60792(13) 0.0312(8) Uani 1 1 d . .
H6A H 0.662648 0.450902 0.620139 0.037 Uiso 1 1 d R .
N2 N 0.50423(14) 0.5854(2) 0.80439(12) 0.0259(7) Uani 1 1 d . .
N4 N 0.48837(15) 0.4725(3) 0.69693(12) 0.0289(7) Uani 1 1 d . .
H4A H 0.516114 0.461888 0.719297 0.035 Uiso 1 1 calc R .
N3 N 0.56134(16) 0.4577(3) 0.80365(13) 0.0327(8) Uani 1 1 d . .
H3 H 0.594880 0.431375 0.798669 0.039 Uiso 1 1 calc R .
N1 N 0.44148(17) 0.7062(3) 0.80769(14) 0.0366(8) Uani 1 1 d . .
H1 H 0.434590 0.763434 0.804674 0.044 Uiso 1 1 calc R .
N9 N 0.76731(19) 0.1219(2) 0.60325(14) 0.0372(9) Uani 1 1 d . .
H9A H 0.765105 0.065271 0.595777 0.045 Uiso 1 1 calc R .
O1 O 0.32517(16) 0.3878(3) 0.81848(14) 0.0536(10) Uani 1 1 d . .
O2 O 0.84925(19) 0.4450(3) 0.53915(17) 0.0671(12) Uani 1 1 d . .
P6 P 0.68737(4) 0.35882(7) 0.56739(4) 0.0263(2) Uani 1 1 d . .
P3 P 0.42320(4) 0.50113(7) 0.71838(4) 0.0256(2) Uani 1 1 d . .
P4 P 0.77548(5) 0.42057(7) 0.66743(4) 0.0295(2) Uani 1 1 d . .
P2 P 0.50150(5) 0.39522(8) 0.81316(4) 0.0291(2) Uani 1 1 d . .
P1 P 0.38576(5) 0.63563(8) 0.81742(4) 0.0314(2) Uani 1 1 d . .
P5 P 0.80119(5) 0.19234(8) 0.56675(4) 0.0323(2) Uani 1 1 d . .
Ru2 Ru 0.78326(2) 0.32582(2) 0.60344(2) 0.02582(10) Uani 1 1 d D .
H H 0.864096 0.306125 0.632255 0.08(2) Uiso 1 1 d DR .
Ru1 Ru 0.43009(2) 0.50227(2) 0.80551(2) 0.02612(10) Uani 1 1 d . .
HA H 0.441596 0.493482 0.847292 0.11(3) Uiso 1 1 d R .
Cl1 Cl 0.69291(8) 0.39391(12) 0.80839(7) 0.0719(5) Uani 1 1 d . .
O4 O 0.6488(6) -0.0172(8) 0.3488(5) 0.222(7) Uani 1 1 d . .

loop_
_atom_site_aniso_label
_atom_site_aniso_U_11
_atom_site_aniso_U_22
_atom_site_aniso_U_33
_atom_site_aniso_U_23
_atom_site_aniso_U_13
_atom_site_aniso_U_12
O5 0.38(2) 0.171(12) 0.217(14) 0.065(10) 0.116(15) 0.010(13)
O3 0.119(7) 0.105(6) 0.362(18) -0.081(9) -0.086(9) 0.012(5)
C90 0.080(6) 0.044(4) 0.154(10) -0.028(5) -0.024(6) -0.002(4)
C53 0.026(2) 0.045(3) 0.032(2) -0.0041(19) 0.0035(17) 0.0013(18)
C4 0.038(2) 0.037(2) 0.031(2) -0.0001(18) 0.0046(18) -0.0046(19)
C50 0.051(3) 0.026(2) 0.040(2) 0.0027(18) 0.002(2) 0.002(2)
C26 0.038(3) 0.035(2) 0.041(2) 0.0008(19) 0.001(2) 0.003(2)
C52 0.045(3) 0.038(3) 0.032(2) 0.0019(19) 0.006(2) 0.008(2)
C7 0.029(2) 0.051(3) 0.036(2) -0.014(2) 0.0054(18) 0.009(2)
C46 0.033(2) 0.059(3) 0.023(2) 0.0033(19) -0.0037(17) 0.009(2)
C42 0.028(2) 0.063(3) 0.029(2) 0.004(2) 0.0025(18) -0.005(2)
C54 0.035(2) 0.042(3) 0.039(2) 0.004(2) 0.0026(19) -0.003(2)
C71 0.044(3) 0.056(3) 0.026(2) -0.003(2) 0.0047(19) 0.024(2)
C28 0.064(4) 0.037(3) 0.057(3) -0.013(2) -0.016(3) 0.006(2)
C24 0.051(3) 0.060(3) 0.032(2) 0.011(2) -0.005(2) -0.014(3)
C8 0.031(2) 0.051(3) 0.055(3) -0.006(2) -0.001(2) 0.010(2)
C27 0.051(3) 0.046(3) 0.047(3) 0.001(2) 0.006(2) 0.010(2)
C29 0.052(3) 0.033(3) 0.068(4) 0.003(2) -0.005(3) -0.007(2)
C67 0.065(4) 0.066(4) 0.033(3) 0.000(2) 0.006(2) 0.015(3)
C10 0.041(3) 0.065(4) 0.045(3) -0.011(3) -0.009(2) 0.018(3)
C30 0.041(3) 0.041(3) 0.047(3) 0.005(2) -0.001(2) -0.007(2)
C72 0.034(3) 0.077(4) 0.035(2) -0.008(2) 0.003(2) 0.011(3)
C14 0.039(3) 0.075(4) 0.044(3) -0.019(3) 0.002(2) 0.010(3)
C86 0.086(5) 0.037(3) 0.080(4) 0.005(3) 0.013(4) 0.024(3)
C17 0.093(6) 0.109(6) 0.045(3) -0.006(4) 0.031(4) -0.017(5)
C81 0.050(4) 0.114(7) 0.104(7) -0.047(5) 0.006(4) -0.039(4)
C85 0.119(7) 0.034(3) 0.120(7) 0.020(4) 0.058(6) 0.014(4)
C83 0.032(2) 0.028(2) 0.047(3) -0.0034(19) 0.002(2) 0.0004(18)
C74 0.054(4) 0.113(6) 0.037(3) -0.001(3) 0.003(3) 0.048(4)
C12 0.039(3) 0.061(3) 0.036(2) 0.001(2) 0.008(2) 0.012(2)
C68 0.065(4) 0.066(4) 0.036(3) -0.014(3) -0.011(3) 0.018(3)
C3 0.032(2) 0.045(3) 0.027(2) 0.0021(18) 0.0050(17) -0.012(2)
C61 0.051(3) 0.096(5) 0.030(3) 0.018(3) 0.001(2) -0.016(3)
C60 0.038(3) 0.064(3) 0.028(2) 0.005(2) 0.0047(19) -0.014(2)
C20 0.051(3) 0.082(5) 0.050(3) 0.023(3) -0.001(3) 0.010(3)
C33 0.058(3) 0.050(3) 0.028(2) -0.004(2) -0.003(2) 0.020(3)
C18 0.055(3) 0.077(4) 0.048(3) -0.016(3) 0.022(3) -0.009(3)
C19 0.040(3) 0.043(3) 0.034(2) 0.007(2) -0.007(2) -0.002(2)
C87 0.079(4) 0.052(3) 0.050(3) 0.002(3) 0.010(3) 0.032(3)
C77 0.034(2) 0.037(3) 0.058(3) -0.023(2) -0.003(2) 0.004(2)
C15 0.054(4) 0.099(6) 0.052(3) -0.038(4) 0.003(3) 0.007(4)
C32 0.041(3) 0.047(3) 0.027(2) -0.0061(19) 0.0026(19) 0.008(2)
C55 0.052(3) 0.060(4) 0.055(3) 0.003(3) 0.007(3) -0.020(3)
C41 0.029(2) 0.075(4) 0.034(2) 0.015(2) 0.0014(19) -0.014(2)
C76 0.061(4) 0.066(4) 0.054(3) -0.004(3) 0.001(3) 0.033(3)
C59 0.031(2) 0.043(3) 0.034(2) 0.0076(19) 0.0041(18) -0.0006(19)
C79 0.066(4) 0.049(4) 0.090(5) -0.021(3) -0.040(4) 0.012(3)
C37 0.027(2) 0.040(2) 0.0208(18) 0.0023(16) -0.0003(15) -0.0089(17)
C51 0.050(3) 0.043(3) 0.037(2) 0.011(2) 0.008(2) 0.001(2)
C80 0.059(4) 0.084(5) 0.107(7) -0.051(5) -0.043(4) 0.016(4)
C43 0.028(2) 0.033(2) 0.0224(19) 0.0020(16) 0.0023(16) -0.0016(17)
C58 0.038(3) 0.058(3) 0.034(2) -0.002(2) 0.002(2) -0.007(2)
C69 0.049(3) 0.058(4) 0.058(3) -0.022(3) -0.006(3) 0.001(3)
C48 0.0238(19) 0.032(2) 0.0247(18) -0.0008(16) -0.0015(15) 0.0034(16)
C65 0.039(2) 0.041(3) 0.032(2) -0.0043(19) 0.0032(19) 0.013(2)
C64 0.050(3) 0.055(3) 0.063(4) 0.024(3) 0.016(3) 0.012(3)
C88 0.055(3) 0.045(3) 0.042(3) -0.004(2) 0.007(2) 0.015(2)
C75 0.097(6) 0.085(5) 0.051(3) 0.005(3) 0.008(4) 0.065(5)
C36 0.043(3) 0.041(3) 0.030(2) 0.0013(19) 0.0009(19) -0.003(2)
C84 0.084(5) 0.038(3) 0.121(6) 0.023(4) 0.061(5) 0.010(3)
C44 0.025(2) 0.033(2) 0.0273(19) 0.0026(16) 0.0009(16) 0.0035(16)
C39 0.058(3) 0.039(3) 0.049(3) 0.010(2) -0.004(2) -0.010(2)
C63 0.081(5) 0.061(4) 0.105(6) 0.049(4) 0.025(4) 0.020(4)
C2 0.027(2) 0.034(2) 0.0221(18) 0.0014(16) -0.0018(15) -0.0001(17)
C89 0.030(2) 0.054(3) 0.040(3) 0.002(2) 0.006(2) 0.001(2)
C6 0.027(2) 0.041(2) 0.030(2) -0.0024(18) 0.0022(17) -0.0040(18)
C66 0.052(3) 0.051(3) 0.032(2) -0.004(2) 0.003(2) 0.017(2)
C56 0.059(4) 0.069(4) 0.067(4) -0.013(3) 0.007(3) -0.027(3)
C25 0.030(2) 0.029(2) 0.034(2) 0.0052(17) -0.0042(17) 0.0009(17)
C34 0.076(4) 0.043(3) 0.034(2) 0.004(2) 0.008(2) 0.019(3)
C62 0.063(4) 0.093(6) 0.060(4) 0.046(4) 0.001(3) -0.015(4)
C31 0.037(2) 0.034(2) 0.0219(18) -0.0008(16) 0.0064(17) 0.0055(18)
C13 0.028(2) 0.059(3) 0.033(2) -0.006(2) 0.0038(18) 0.007(2)
C82 0.046(3) 0.092(5) 0.062(4) -0.028(3) 0.003(3) -0.025(3)
C38 0.037(2) 0.038(2) 0.038(2) 0.0067(19) -0.0040(19) -0.005(2)
C35 0.068(4) 0.038(3) 0.040(3) 0.001(2) 0.007(3) -0.009(2)
C23 0.063(4) 0.081(4) 0.036(3) 0.021(3) -0.001(3) -0.010(3)
C5 0.034(2) 0.039(2) 0.033(2) -0.0024(18) 0.0005(18) -0.0102(19)
C11 0.044(3) 0.069(4) 0.042(3) 0.000(3) 0.003(2) 0.024(3)
C73 0.042(3) 0.121(6) 0.037(3) -0.002(3) 0.000(2) 0.025(3)
C45 0.031(2) 0.066(3) 0.0194(19) 0.0005(19) 0.0044(17) 0.010(2)
C70 0.047(3) 0.057(3) 0.043(3) -0.009(2) 0.001(2) 0.006(3)
C22 0.085(5) 0.106(6) 0.053(4) 0.045(4) -0.008(4) -0.005(5)
C49 0.036(2) 0.029(2) 0.032(2) -0.0009(17) 0.0014(18) 0.0050(18)
C40 0.056(3) 0.056(3) 0.040(3) 0.022(2) -0.013(2) -0.028(3)
C21 0.067(5) 0.122(7) 0.067(4) 0.044(5) -0.009(4) 0.021(5)
C1 0.035(2) 0.035(2) 0.0229(19) -0.0019(16) 0.0022(17) 0.0014(18)
C9 0.029(3) 0.066(4) 0.068(4) -0.026(3) -0.002(2) 0.009(2)
C57 0.055(4) 0.085(5) 0.046(3) -0.017(3) 0.001(3) -0.017(3)
C47 0.022(2) 0.047(3) 0.029(2) 0.0038(18) -0.0004(16) 0.0085(18)
C78 0.052(3) 0.038(3) 0.064(3) -0.009(2) -0.024(3) 0.013(2)
C16 0.067(4) 0.121(7) 0.050(4) -0.040(4) 0.026(3) -0.009(4)
N5 0.0222(16) 0.0315(18) 0.0232(16) 0.0008(13) 0.0011(13) 0.0014(13)
N7 0.0336(19) 0.0271(18) 0.0276(17) -0.0067(14) 0.0042(14) 0.0017(14)
N8 0.0274(17) 0.0257(17) 0.0261(16) -0.0031(13) 0.0015(13) 0.0032(13)
N6 0.0243(17) 0.042(2) 0.0273(17) -0.0006(15) 0.0012(14) 0.0009(15)
N2 0.0205(16) 0.0333(19) 0.0241(16) -0.0023(13) 0.0023(13) -0.0068(13)
N4 0.0224(17) 0.043(2) 0.0214(16) 0.0028(14) 0.0038(13) 0.0054(15)
N3 0.0239(17) 0.040(2) 0.0340(19) 0.0042(16) 0.0001(14) 0.0005(15)
N1 0.033(2) 0.037(2) 0.040(2) -0.0028(16) 0.0046(16) 0.0037(16)
N9 0.053(2) 0.0214(17) 0.038(2) -0.0054(15) 0.0066(18) 0.0055(16)
O1 0.041(2) 0.075(3) 0.046(2) 0.0033(19) 0.0045(16) -0.0210(19)
O2 0.052(2) 0.083(3) 0.068(3) 0.025(2) 0.015(2) -0.020(2)
P6 0.0226(5) 0.0330(5) 0.0237(5) 0.0026(4) 0.0045(4) 0.0027(4)
P3 0.0211(5) 0.0343(5) 0.0214(5) 0.0003(4) 0.0027(4) 0.0011(4)
P4 0.0267(5) 0.0267(5) 0.0351(5) -0.0055(4) 0.0032(4) 0.0005(4)
P2 0.0270(5) 0.0345(6) 0.0256(5) 0.0045(4) -0.0007(4) -0.0046(4)
P1 0.0259(5) 0.0411(6) 0.0276(5) -0.0041(4) 0.0040(4) 0.0029(4)
P5 0.0341(6) 0.0351(6) 0.0280(5) -0.0041(4) 0.0043(4) 0.0088(5)
Ru2 0.02254(17) 0.02933(18) 0.02581(16) -0.00048(11) 0.00338(12) 0.00248(11)
Ru1 0.02130(17) 0.03595(19) 0.02123(16) 0.00047(11) 0.00221(12) -0.00257(12)
Cl1 0.0690(10) 0.0599(9) 0.0892(12) -0.0081(8) 0.0288(9) 0.0035(8)
O4 0.255(14) 0.187(11) 0.209(12) 0.051(9) -0.129(11) 0.032(10)

loop_
_atom_type_symbol
_atom_type_description
_atom_type_scat_dispersion_real
_atom_type_scat_dispersion_imag
_atom_type_scat_source
C C 0.0181 0.0091 'International Tables Vol C Tables 4.2.6.8 and 6.1.1.4'
H H 0.0000 0.0000 'International Tables Vol C Tables 4.2.6.8 and 6.1.1.4'
N N 0.0311 0.0180 'International Tables Vol C Tables 4.2.6.8 and 6.1.1.4'
O O 0.0492 0.0322 'International Tables Vol C Tables 4.2.6.8 and 6.1.1.4'
P P 0.2955 0.4335 'International Tables Vol C Tables 4.2.6.8 and 6.1.1.4'
Cl Cl 0.3639 0.7018 'International Tables Vol C Tables 4.2.6.8 and 6.1.1.4'
Ru Ru 0.0552 3.2960 'International Tables Vol C Tables 4.2.6.8 and 6.1.1.4'

loop_
_geom_angle_atom_site_label_1
_geom_angle_atom_site_label_2
_geom_angle_atom_site_label_3
_geom_angle
C90 O5 H5A 107.1
O3 C90 O5 112.8(15)
O4 C90 O5 124.8(16)
O4 C90 O3 122.4(17)
C54 C53 P6 115.8(3)
C58 C53 C54 118.5(5)
C58 C53 P6 125.7(4)
C5 C4 H4 121.2
C5 C4 C1 117.7(4)
C1 C4 H4 121.2
C51 C50 H50 121.5
C51 C50 C49 117.0(4)
C49 C50 H50 121.5
C27 C26 H26 120.1
C27 C26 C25 119.8(5)
C25 C26 H26 120.1
C51 C52 H52 120.8
C51 C52 C48 118.4(4)
C48 C52 H52 120.8
C8 C7 P1 115.3(4)
C12 C7 C8 120.7(5)
C12 C7 P1 123.9(4)
C45 C46 H46 119.1
C47 C46 H46 119.1
C47 C46 C45 121.8(4)
C41 C42 H42 120.2
C41 C42 C37 119.7(5)
C37 C42 H42 120.2
C53 C54 H54 119.2
C55 C54 C53 121.5(5)
C55 C54 H54 119.2
C72 C71 C76 120.8(5)
C72 C71 P5 121.6(4)
C76 C71 P5 117.6(5)
C27 C28 H28 120.0
C29 C28 H28 120.0
C29 C28 C27 120.0(5)
C19 C24 H24 120.2
C19 C24 C23 119.5(6)
C23 C24 H24 120.2
C7 C8 H8 120.3
C7 C8 C9 119.4(6)
C9 C8 H8 120.3
C26 C27 C28 120.1(5)
C26 C27 H27 119.9
C28 C27 H27 119.9
C28 C29 H29 120.0
C28 C29 C30 120.0(5)
C30 C29 H29 120.0
C68 C67 H67 120.3
C66 C67 H67 120.3
C66 C67 C68 119.5(6)
C11 C10 H10 119.9
C11 C10 C9 120.3(5)
C9 C10 H10 119.9
C29 C30 H30 119.7
C29 C30 C25 120.7(5)
C25 C30 H30 119.7
C71 C72 H72 120.0
C71 C72 C73 120.0(6)
C73 C72 H72 120.0
C15 C14 H14 120.1
C13 C14 H14 120.1
C13 C14 C15 119.8(7)
C85 C86 H86 120.0
C85 C86 C87 120.0(6)
C87 C86 H86 120.0
C18 C17 H17 120.0
C16 C17 H17 120.0
C16 C17 C18 120.1(7)
C80 C81 H81 121.5
C82 C81 H81 121.5
C82 C81 C80 117.0(7)
C86 C85 H85 119.6
C86 C85 C84 120.8(7)
C84 C85 H85 119.6
C88 C83 P4 122.5(4)
C84 C83 C88 120.0(5)
C84 C83 P4 117.5(4)
C75 C74 H74 119.9
C75 C74 C73 120.2(6)
C73 C74 H74 119.9
C7 C12 H12 120.2
C7 C12 C11 119.6(6)
C11 C12 H12 120.2
C67 C68 H68 120.2
C69 C68 C67 119.5(5)
C69 C68 H68 120.2
O1 C3 Ru1 177.5(4)
C60 C61 H61 119.5
C62 C61 H61 119.5
C62 C61 C60 120.9(6)
C61 C60 H60 120.5
C61 C60 C59 119.0(6)
C59 C60 H60 120.5
C19 C20 H20 119.6
C19 C20 C21 120.9(6)
C21 C20 H20 119.6
C32 C33 H33 119.5
C34 C33 H33 119.5
C34 C33 C32 121.0(5)
C17 C18 H18 120.1
C17 C18 C13 119.7(7)
C13 C18 H18 120.1
C24 C19 P2 120.2(4)
C20 C19 C24 120.1(5)
C20 C19 P2 119.6(4)
C86 C87 H87 120.0
C86 C87 C88 120.0(6)
C88 C87 H87 120.0
C82 C77 P4 119.1(5)
C78 C77 C82 119.7(5)
C78 C77 P4 121.1(4)
C14 C15 H15 119.8
C16 C15 C14 120.3(7)
C16 C15 H15 119.8
C33 C32 H32 120.0
C33 C32 C31 120.0(5)
C31 C32 H32 120.0
C54 C55 H55 120.0
C54 C55 C56 119.9(6)
C56 C55 H55 120.1
C42 C41 H41 119.4
C40 C41 C42 121.1(5)
C40 C41 H41 119.4
C71 C76 H76 121.2
C71 C76 C75 117.5(7)
C75 C76 H76 121.2
C60 C59 P6 118.2(4)
C64 C59 C60 120.3(5)
C64 C59 P6 121.2(4)
C80 C79 H79 119.7
C80 C79 C78 120.6(8)
C78 C79 H79 119.7
C42 C37 P3 119.5(4)
C38 C37 C42 119.1(4)
C38 C37 P3 121.2(3)
C50 C51 H51 119.2
C52 C51 C50 121.5(5)
C52 C51 H51 119.2
C81 C80 H80 119.0
C79 C80 C81 121.9(6)
C79 C80 H80 119.0
N5 C43 C47 122.4(4)
N5 C43 N4 113.2(4)
N4 C43 C47 124.4(4)
C53 C58 H58 120.2
C53 C58 C57 119.5(5)
C57 C58 H58 120.2
C68 C69 H69 119.6
C68 C69 C70 120.8(6)
C70 C69 H69 119.6
C52 C48 N7 122.2(4)
N8 C48 C52 121.9(4)
N8 C48 N7 115.9(4)
C66 C65 P5 117.1(4)
C70 C65 C66 119.9(5)
C70 C65 P5 123.0(4)
C59 C64 H64 120.2
C63 C64 C59 119.6(6)
C63 C64 H64 120.2
C83 C88 C87 119.5(5)
C83 C88 H88 120.3
C87 C88 H88 120.3
C74 C75 C76 121.8(7)
C74 C75 H75 119.1
C76 C75 H75 119.1
C31 C36 H36 119.6
C31 C36 C35 120.8(5)
C35 C36 H36 119.6
C85 C84 H84 120.1
C83 C84 C85 119.8(6)
C83 C84 H84 120.1
C45 C44 N6 123.6(4)
N5 C44 C45 123.5(4)
N5 C44 N6 112.9(4)
C38 C39 H39 119.9
C40 C39 H39 119.9
C40 C39 C38 120.1(6)
C64 C63 H63 119.8
C64 C63 C62 120.4(7)
C62 C63 H63 119.8
N2 C2 C6 120.9(4)
N2 C2 N3 116.4(4)
N3 C2 C6 122.6(4)
O2 C89 Ru2 178.3(5)
C2 C6 H6 120.8
C5 C6 C2 118.3(4)
C5 C6 H6 120.8
C67 C66 H66 119.8
C65 C66 C67 120.5(6)
C65 C66 H66 119.8
C55 C56 H56 120.1
C57 C56 C55 119.9(6)
C57 C56 H56 120.1
C26 C25 P2 123.9(4)
C30 C25 C26 119.2(5)
C30 C25 P2 116.7(4)
C33 C34 H34 120.0
C33 C34 C35 120.1(5)
C35 C34 H34 120.0
C61 C62 C63 119.7(5)
C61 C62 H62 120.1
C63 C62 H62 120.1
C32 C31 P3 124.9(4)
C36 C31 C32 119.2(4)
C36 C31 P3 115.9(3)
C14 C13 C18 119.5(5)
C14 C13 P1 120.8(4)
C18 C13 P1 119.6(4)
C81 C82 H82 119.5
C77 C82 C81 121.1(8)
C77 C82 H82 119.5
C37 C38 C39 120.5(5)
C37 C38 H38 119.7
C39 C38 H38 119.7
C36 C35 H35 120.6
C34 C35 C36 118.9(5)
C34 C35 H35 120.6
C24 C23 H23 119.6
C22 C23 C24 120.7(6)
C22 C23 H23 119.6
C4 C5 H5 119.4
C6 C5 C4 121.1(4)
C6 C5 H5 119.4
C10 C11 C12 120.5(6)
C10 C11 H11 119.7
C12 C11 H11 119.7
C72 C73 H73 120.1
C74 C73 C72 119.7(7)
C74 C73 H73 120.1
C46 C45 C44 116.4(4)
C46 C45 H45 121.8
C44 C45 H45 121.8
C69 C70 H70 120.2
C65 C70 C69 119.7(6)
C65 C70 H70 120.2
C23 C22 H22 119.6
C23 C22 C21 120.7(6)
C21 C22 H22 119.6
N8 C49 C50 121.7(4)
N8 C49 N9 117.1(4)
N9 C49 C50 121.1(4)
C41 C40 H40 120.3
C39 C40 C41 119.4(5)
C39 C40 H40 120.3
C20 C21 C22 118.0(7)
C20 C21 H21 121.0
C22 C21 H21 121.0
N2 C1 C4 121.6(4)
N2 C1 N1 116.8(4)
N1 C1 C4 121.6(4)
C8 C9 H9 120.3
C10 C9 C8 119.4(6)
C10 C9 H9 120.3
C58 C57 H57 119.7
C56 C57 C58 120.6(6)
C56 C57 H57 119.7
C46 C47 C43 117.2(4)
C46 C47 H47 121.4
C43 C47 H47 121.4
C77 C78 C79 119.5(7)
C77 C78 H78 120.2
C79 C78 H78 120.2
C17 C16 H16 119.8
C15 C16 C17 120.5(6)
C15 C16 H16 119.8
C44 N5 C43 118.6(3)
C48 N7 H7 120.5
C48 N7 P4 118.9(3)
P4 N7 H7 120.5
C48 N8 Ru2 120.7(3)
C49 N8 C48 119.3(4)
C49 N8 Ru2 120.0(3)
C44 N6 H6A 107.1
C44 N6 P6 131.5(3)
P6 N6 H6A 106.9
C2 N2 Ru1 119.7(3)
C1 N2 C2 120.2(4)
C1 N2 Ru1 120.1(3)
C43 N4 H4A 114.3
C43 N4 P3 131.4(3)
P3 N4 H4A 114.3
C2 N3 H3 119.3
C2 N3 P2 121.4(3)
P2 N3 H3 119.3
C1 N1 H1 120.0
C1 N1 P1 120.1(3)
P1 N1 H1 120.0
C49 N9 H9A 119.4
C49 N9 P5 121.2(3)
P5 N9 H9A 119.4
C53 P6 Ru2 119.48(16)
C59 P6 C53 106.4(2)
C59 P6 Ru2 112.22(15)
N6 P6 C53 100.9(2)
N6 P6 C59 105.5(2)
N6 P6 Ru2 111.00(13)
C37 P3 C31 105.7(2)
C37 P3 Ru1 113.35(13)
C31 P3 Ru1 120.31(14)
N4 P3 C37 105.7(2)
N4 P3 C31 100.07(19)
N4 P3 Ru1 110.05(13)
C83 P4 C77 103.2(2)
C83 P4 Ru2 123.84(17)
C77 P4 Ru2 117.48(15)
N7 P4 C83 104.8(2)
N7 P4 C77 104.5(2)
N7 P4 Ru2 100.82(12)
C19 P2 Ru1 120.59(18)
C25 P2 C19 100.1(2)
C25 P2 Ru1 122.23(14)
N3 P2 C19 107.4(2)
N3 P2 C25 105.3(2)
N3 P2 Ru1 99.77(14)
C7 P1 C13 100.5(2)
C7 P1 Ru1 120.71(16)
C13 P1 Ru1 120.64(18)
N1 P1 C7 107.3(2)
N1 P1 C13 105.6(2)
N1 P1 Ru1 100.82(14)
C71 P5 Ru2 120.18(19)
C65 P5 C71 99.2(2)
C65 P5 Ru2 124.88(16)
N9 P5 C71 105.0(2)
N9 P5 C65 104.7(2)
N9 P5 Ru2 100.66(13)
C89 Ru2 N8 174.13(18)
C89 Ru2 P6 95.16(16)
C89 Ru2 P4 98.86(17)
C89 Ru2 P5 98.85(17)
C89 Ru2 H 81.8
N8 Ru2 P6 90.67(10)
N8 Ru2 P4 79.89(10)
N8 Ru2 P5 80.77(10)
N8 Ru2 H 92.3
P6 Ru2 H 176.5
P4 Ru2 P6 95.17(4)
P4 Ru2 P5 155.47(4)
P4 Ru2 H 83.5
P5 Ru2 P6 100.00(4)
P5 Ru2 H 82.3
C3 Ru1 N2 174.73(16)
C3 Ru1 P3 95.22(14)
C3 Ru1 P2 98.44(16)
C3 Ru1 P1 97.86(16)
C3 Ru1 HA 88.2
N2 Ru1 P3 90.03(9)
N2 Ru1 P2 81.49(10)
N2 Ru1 P1 80.86(10)
N2 Ru1 HA 86.7
P3 Ru1 HA 168.6
P2 Ru1 P3 95.58(4)
P2 Ru1 HA 73.1
P1 Ru1 P3 98.35(4)
P1 Ru1 P2 157.44(4)
P1 Ru1 HA 91.9

loop_
_geom_bond_atom_site_label_1
_geom_bond_atom_site_label_2
_geom_bond_distance
O5 H5A 0.9801
O5 C90 1.211(16)
O3 C90 1.171(13)
C90 O4 1.148(14)
C53 C54 1.399(7)
C53 C58 1.384(7)
C53 P6 1.832(5)
C4 H4 0.9500
C4 C5 1.389(7)
C4 C1 1.398(6)
C50 H50 0.9500
C50 C51 1.390(7)
C50 C49 1.404(7)
C26 H26 0.9500
C26 C27 1.389(7)
C26 C25 1.397(7)
C52 H52 0.9500
C52 C51 1.372(7)
C52 C48 1.374(6)
C7 C8 1.386(8)
C7 C12 1.369(8)
C7 P1 1.823(5)
C46 H46 0.9500
C46 C45 1.379(6)
C46 C47 1.370(6)
C42 H42 0.9500
C42 C41 1.380(7)
C42 C37 1.398(6)
C54 H54 0.9500
C54 C55 1.370(8)
C71 C72 1.381(8)
C71 C76 1.392(8)
C71 P5 1.840(5)
C28 H28 0.9500
C28 C27 1.389(8)
C28 C29 1.377(9)
C24 H24 0.9500
C24 C19 1.388(7)
C24 C23 1.399(7)
C8 H8 0.9500
C8 C9 1.401(8)
C27 H27 0.9500
C29 H29 0.9500
C29 C30 1.384(8)
C67 H67 0.9500
C67 C68 1.395(10)
C67 C66 1.390(8)
C10 H10 0.9500
C10 C11 1.372(9)
C10 C9 1.383(9)
C30 H30 0.9500
C30 C25 1.387(7)
C72 H72 0.9500
C72 C73 1.407(8)
C14 H14 0.9500
C14 C15 1.390(8)
C14 C13 1.385(8)
C86 H86 0.9500
C86 C85 1.353(10)
C86 C87 1.360(9)
C17 H17 0.9500
C17 C18 1.388(8)
C17 C16 1.376(12)
C81 H81 0.9500
C81 C80 1.403(13)
C81 C82 1.392(10)
C85 H85 0.9500
C85 C84 1.386(9)
C83 C88 1.375(7)
C83 C84 1.360(8)
C83 P4 1.833(5)
C74 H74 0.9500
C74 C75 1.364(12)
C74 C73 1.370(11)
C12 H12 0.9500
C12 C11 1.389(8)
C68 H68 0.9500
C68 C69 1.377(9)
C3 O1 1.140(6)
C3 Ru1 1.850(4)
C61 H61 0.9500
C61 C60 1.392(8)
C61 C62 1.354(11)
C60 H60 0.9500
C60 C59 1.403(7)
C20 H20 0.9500
C20 C19 1.378(8)
C20 C21 1.400(8)
C33 H33 0.9500
C33 C32 1.381(7)
C33 C34 1.372(9)
C18 H18 0.9500
C18 C13 1.396(8)
C19 P2 1.826(5)
C87 H87 0.9500
C87 C88 1.398(8)
C77 C82 1.377(8)
C77 C78 1.367(8)
C77 P4 1.836(5)
C15 H15 0.9500
C15 C16 1.367(12)
C32 H32 0.9500
C32 C31 1.387(7)
C55 H55 0.9500
C55 C56 1.379(9)
C41 H41 0.9500
C41 C40 1.380(9)
C76 H76 0.9500
C76 C75 1.414(9)
C59 C64 1.396(8)
C59 P6 1.821(5)
C79 H79 0.9500
C79 C80 1.322(12)
C79 C78 1.394(8)
C37 C38 1.383(7)
C37 P3 1.827(4)
C51 H51 0.9500
C80 H80 0.9500
C43 C47 1.401(6)
C43 N5 1.338(5)
C43 N4 1.393(5)
C58 H58 0.9500
C58 C57 1.409(8)
C69 H69 0.9500
C69 C70 1.389(8)
C48 N7 1.390(6)
C48 N8 1.360(5)
C65 C66 1.384(7)
C65 C70 1.381(8)
C65 P5 1.827(5)
C64 H64 0.9500
C64 C63 1.358(8)
C88 H88 0.9500
C75 H75 0.9500
C36 H36 0.9500
C36 C31 1.387(7)
C36 C35 1.401(7)
C84 H84 0.9500
C44 C45 1.397(6)
C44 N5 1.328(5)
C44 N6 1.407(5)
C39 H39 0.9500
C39 C38 1.391(7)
C39 C40 1.379(9)
C63 H63 0.9500
C63 C62 1.422(11)
C2 C6 1.392(6)
C2 N2 1.361(5)
C2 N3 1.375(6)
C89 O2 1.135(6)
C89 Ru2 1.861(5)
C6 H6 0.9500
C6 C5 1.386(7)
C66 H66 0.9500
C56 H56 0.9500
C56 C57 1.373(10)
C25 P2 1.822(5)
C34 H34 0.9500
C34 C35 1.390(9)
C62 H62 0.9500
C31 P3 1.835(4)
C13 P1 1.834(5)
C82 H82 0.9500
C38 H38 0.9500
C35 H35 0.9500
C23 H23 0.9500
C23 C22 1.355(10)
C5 H5 0.9500
C11 H11 0.9500
C73 H73 0.9500
C45 H45 0.9500
C70 H70 0.9500
C22 H22 0.9500
C22 C21 1.417(11)
C49 N8 1.346(6)
C49 N9 1.372(6)
C40 H40 0.9500
C21 H21 0.9500
C1 N2 1.346(6)
C1 N1 1.378(6)
C9 H9 0.9500
C57 H57 0.9500
C47 H47 0.9500
C78 H78 0.9500
C16 H16 0.9500
N7 H7 0.8800
N7 P4 1.699(4)
N8 Ru2 2.121(3)
N6 H6A 0.8797
N6 P6 1.688(4)
N2 Ru1 2.108(3)
N4 H4A 0.8800
N4 P3 1.688(3)
N3 H3 0.8800
N3 P2 1.692(4)
N1 H1 0.8800
N1 P1 1.691(4)
N9 H9A 0.8800
N9 P5 1.684(4)
P6 Ru2 2.4134(11)
P3 Ru1 2.4232(10)
P4 Ru2 2.2973(11)
P2 Ru1 2.2961(12)
P1 Ru1 2.2821(12)
P5 Ru2 2.3023(11)
Ru2 H 1.9971
Ru1 HA 1.1869

loop_
_platon_squeeze_void_nr
_platon_squeeze_void_average_x
_platon_squeeze_void_average_y
_platon_squeeze_void_average_z
_platon_squeeze_void_volume
_platon_squeeze_void_count_electrons
1 0.500 0.000 0.000 402.9 -10.0
2 0.500 0.000 0.500 566.3 -21.3
3 0.697 0.119 0.975 9.2 -0.3
4 1.000 0.500 1.000 566.1 -21.6
5 1.000 0.500 0.500 402.7 -10.0
6 0.197 0.380 0.475 9.2 -0.6
7 0.803 0.619 0.525 9.2 -0.3
8 0.303 0.880 0.025 9.3 -0.4
